data_4061239
_journal_name_full Organometallics
_journal_paper_doi 10.1021/om049392z
_journal_year 2004
_chemical_formula_sum 'C70 H66 O2 P2 Pt'
_chemical_formula_weight 1196.26
_space_group_IT_number 19
_symmetry_cell_setting orthorhombic
_symmetry_space_group_name_Hall 'P 2ac 2ab'
_symmetry_space_group_name_H-M 'P 21 21 21'
_cell_angle_alpha 90.00
_cell_angle_beta 90.00
_cell_angle_gamma 90.00
_cell_formula_units_Z 4
_cell_length_a 17.095(8)
_cell_length_b 17.629(8)
_cell_length_c 19.234(9)
_cell_measurement_temperature 297(2)
_cell_volume 5796(5)
_diffrn_ambient_temperature 297(2)
_exptl_crystal_density_diffrn 1.371
_cod_depositor_comments
;
The following automatic conversions were performed:
'_symmetry_cell_setting' value 'Orthorhombic' changed to 'orthorhombic'
according to '/home/saulius/struct/CIF-dictionaries/cif_core.dic'
dictionary named 'cif_core.dic' version 2.4.1 from 2010-06-29.

Automatic conversion script
Id: cif_fix_enum 1527 2010-12-29 10:47:43Z saulius 
;
_cod_database_code 4061239

loop_
_symmetry_equiv_pos_as_xyz
'x, y, z'
'-x+1/2, -y, z+1/2'
'-x, y+1/2, -z+1/2'
'x+1/2, -y+1/2, -z'

loop_
_atom_site_label
_atom_site_type_symbol
_atom_site_fract_x
_atom_site_fract_y
_atom_site_fract_z
_atom_site_U_iso_or_equiv
_atom_site_adp_type
_atom_site_occupancy
_atom_site_symmetry_multiplicity
_atom_site_calc_flag
_atom_site_refinement_flags
_atom_site_disorder_assembly
_atom_site_disorder_group
Pt1 Pt 0.95776(2) 0.37993(2) 0.84041(2) 0.05585(14) Uani 1 1 d . . .
P1 P 1.04137(16) 0.36527(14) 0.92819(12) 0.0522(6) Uani 1 1 d . . .
C11A C 0.9899(6) 0.3558(7) 1.0108(6) 0.066(3) Uani 1 1 d . . .
C12A C 0.9295(6) 0.4065(7) 1.0264(6) 0.077(4) Uani 1 1 d . . .
H12A H 0.9147 0.4434 0.9945 0.092 Uiso 1 1 calc R . .
C13A C 0.8919(7) 0.4010(9) 1.0898(8) 0.097(5) Uani 1 1 d . . .
H13A H 0.8514 0.4343 1.1002 0.117 Uiso 1 1 calc R . .
C14A C 0.9134(9) 0.3476(10) 1.1372(7) 0.107(5) Uani 1 1 d . . .
H14A H 0.8881 0.3459 1.1800 0.129 Uiso 1 1 calc R . .
C15A C 0.9701(9) 0.2975(9) 1.1234(7) 0.105(4) Uani 1 1 d . . .
H15A H 0.9830 0.2600 1.1554 0.125 Uiso 1 1 calc R . .
C16A C 1.0101(7) 0.3027(8) 1.0593(6) 0.084(4) Uani 1 1 d . . .
H16A H 1.0509 0.2694 1.0500 0.100 Uiso 1 1 calc R . .
C11B C 1.0983(5) 0.2782(5) 0.9217(5) 0.051(3) Uani 1 1 d . . .
C12B C 1.1625(6) 0.2649(7) 0.9631(6) 0.068(3) Uani 1 1 d . . .
H12B H 1.1792 0.3008 0.9953 0.082 Uiso 1 1 calc R . .
C13B C 1.2010(7) 0.1973(8) 0.9555(7) 0.085(4) Uani 1 1 d . . .
H13B H 1.2439 0.1877 0.9839 0.102 Uiso 1 1 calc R . .
C14B C 1.1794(8) 0.1433(9) 0.9083(9) 0.112(5) Uani 1 1 d . . .
H14B H 1.2065 0.0977 0.9051 0.135 Uiso 1 1 calc R . .
C15B C 1.1163(8) 0.1579(7) 0.8656(8) 0.103(5) Uani 1 1 d . . .
H15B H 1.1011 0.1226 0.8322 0.123 Uiso 1 1 calc R . .
C16B C 1.0758(6) 0.2256(6) 0.8727(6) 0.070(3) Uani 1 1 d . . .
H16B H 1.0331 0.2356 0.8441 0.084 Uiso 1 1 calc R . .
C2 C 1.1117(6) 0.4419(6) 0.9413(5) 0.064(3) Uani 1 1 d . . .
C21 C 1.0907(7) 0.5047(8) 0.9947(6) 0.090(4) Uani 1 1 d . . .
H21A H 1.1101 0.5532 0.9784 0.108 Uiso 1 1 calc R . .
H21B H 1.0342 0.5084 0.9991 0.108 Uiso 1 1 calc R . .
C22 C 1.1245(9) 0.4877(9) 1.0618(8) 0.124(5) Uani 1 1 d . . .
H22A H 1.1363 0.5342 1.0856 0.187 Uiso 1 1 calc R . .
H22B H 1.1717 0.4590 1.0555 0.187 Uiso 1 1 calc R . .
H22C H 1.0880 0.4587 1.0888 0.187 Uiso 1 1 calc R . .
C3 C 1.1742(6) 0.4491(6) 0.8994(6) 0.061(3) Uani 1 1 d . . .
C31 C 1.2396(7) 0.5057(8) 0.9131(7) 0.089(4) Uani 1 1 d . . .
H31A H 1.2289 0.5331 0.9558 0.107 Uiso 1 1 calc R . .
H31B H 1.2421 0.5421 0.8754 0.107 Uiso 1 1 calc R . .
C32 C 1.3177(8) 0.4642(12) 0.9193(10) 0.136(7) Uani 1 1 d . . .
H32A H 1.3589 0.5013 0.9258 0.163 Uiso 1 1 calc R . .
H32B H 1.3164 0.4322 0.9603 0.163 Uiso 1 1 calc R . .
C4 C 1.1917(5) 0.4000(5) 0.8376(6) 0.059(3) Uani 1 1 d . . .
C41 C 1.2727(5) 0.3646(7) 0.8420(7) 0.086(3) Uani 1 1 d . . .
H41A H 1.2716 0.3250 0.8770 0.104 Uiso 1 1 calc R . .
H41B H 1.2844 0.3408 0.7978 0.104 Uiso 1 1 calc R . .
C42 C 1.3367(8) 0.4173(10) 0.8590(11) 0.130(7) Uani 1 1 d . . .
H42A H 1.3838 0.3885 0.8685 0.157 Uiso 1 1 calc R . .
H42B H 1.3468 0.4497 0.8193 0.157 Uiso 1 1 calc R . .
C5 C 1.1458(5) 0.3945(5) 0.7832(5) 0.051(3) Uani 1 1 d . . .
C51 C 1.1664(7) 0.3447(6) 0.7221(6) 0.072(3) Uani 1 1 d . . .
H51A H 1.1957 0.3012 0.7387 0.087 Uiso 1 1 calc R . .
H51B H 1.1186 0.3261 0.7010 0.087 Uiso 1 1 calc R . .
C52 C 1.2139(7) 0.3856(9) 0.6680(7) 0.112(4) Uani 1 1 d . . .
H52A H 1.2239 0.3522 0.6297 0.168 Uiso 1 1 calc R . .
H52B H 1.2627 0.4016 0.6880 0.168 Uiso 1 1 calc R . .
H52C H 1.1855 0.4292 0.6519 0.168 Uiso 1 1 calc R . .
P6 P 1.04871(17) 0.44060(15) 0.77912(14) 0.0559(7) Uani 1 1 d . . .
C61A C 1.0617(6) 0.5385(6) 0.8042(5) 0.060(3) Uani 1 1 d . . .
C62A C 1.1270(8) 0.5789(7) 0.7886(6) 0.078(3) Uani 1 1 d . . .
H62B H 1.1672 0.5541 0.7652 0.094 Uiso 1 1 calc R . .
C63A C 1.1374(9) 0.6541(9) 0.8051(7) 0.104(5) Uani 1 1 d . . .
H63B H 1.1833 0.6797 0.7939 0.124 Uiso 1 1 calc R . .
C64A C 1.0775(11) 0.6892(7) 0.8386(10) 0.112(5) Uani 1 1 d . . .
H64B H 1.0836 0.7395 0.8523 0.135 Uiso 1 1 calc R . .
C65A C 1.0089(10) 0.6532(9) 0.8529(10) 0.126(6) Uani 1 1 d . . .
H65B H 0.9675 0.6802 0.8722 0.151 Uiso 1 1 calc R . .
C66A C 1.0003(7) 0.5746(7) 0.8382(8) 0.087(4) Uani 1 1 d . . .
H66B H 0.9554 0.5483 0.8510 0.104 Uiso 1 1 calc R . .
C61B C 1.0270(6) 0.4476(7) 0.6856(5) 0.068(3) Uani 1 1 d . . .
C62B C 0.9960(6) 0.3847(8) 0.6537(6) 0.083(3) Uani 1 1 d . . .
H62A H 0.9877 0.3409 0.6796 0.100 Uiso 1 1 calc R . .
C63B C 0.9770(10) 0.3853(13) 0.5845(8) 0.149(7) Uani 1 1 d . . .
H63A H 0.9528 0.3443 0.5629 0.179 Uiso 1 1 calc R . .
C64B C 0.9965(10) 0.4520(15) 0.5483(8) 0.139(7) Uani 1 1 d . . .
H64A H 0.9884 0.4532 0.5005 0.167 Uiso 1 1 calc R . .
C65B C 1.0259(10) 0.5135(10) 0.5786(8) 0.118(5) Uani 1 1 d . . .
H65A H 1.0370 0.5567 0.5527 0.142 Uiso 1 1 calc R . .
C66B C 1.0395(7) 0.5120(6) 0.6487(6) 0.077(3) Uani 1 1 d . . .
H66A H 1.0575 0.5553 0.6711 0.092 Uiso 1 1 calc R . .
O1A O 0.8745(4) 0.3313(4) 0.9005(4) 0.073(2) Uani 1 1 d . . .
C1A C 0.8273(6) 0.2800(6) 0.8743(5) 0.052(3) Uani 1 1 d . . .
C2A C 0.8334(6) 0.2019(7) 0.8961(6) 0.071(3) Uani 1 1 d . . .
H2AA H 0.8722 0.1891 0.9278 0.086 Uiso 1 1 calc R . .
C3A C 0.7856(6) 0.1461(7) 0.8727(6) 0.073(3) Uani 1 1 d . . .
H3AA H 0.7917 0.0967 0.8886 0.088 Uiso 1 1 calc R . .
C4A C 0.7269(6) 0.1635(6) 0.8243(6) 0.064(3) Uani 1 1 d . . .
C5A C 0.6788(7) 0.1057(7) 0.7949(6) 0.082(4) Uani 1 1 d . . .
H5AA H 0.6854 0.0555 0.8086 0.098 Uiso 1 1 calc R . .
C6A C 0.6239(6) 0.1234(9) 0.7471(6) 0.092(4) Uani 1 1 d . . .
H6AA H 0.5930 0.0852 0.7282 0.110 Uiso 1 1 calc R . .
C7A C 0.6128(7) 0.1988(8) 0.7257(6) 0.085(4) Uani 1 1 d . . .
H7AA H 0.5751 0.2098 0.6924 0.103 Uiso 1 1 calc R . .
C8A C 0.6560(6) 0.2551(7) 0.7526(6) 0.070(3) Uani 1 1 d . . .
H8AA H 0.6473 0.3050 0.7389 0.084 Uiso 1 1 calc R . .
C9A C 0.7149(6) 0.2384(7) 0.8021(5) 0.058(3) Uani 1 1 d . . .
C10A C 0.7638(5) 0.2983(6) 0.8309(6) 0.059(3) Uani 1 1 d . . .
O1B O 0.8793(4) 0.3826(5) 0.7613(3) 0.080(2) Uani 1 1 d . . .
C1B C 0.8116(7) 0.4188(8) 0.7764(6) 0.070(3) Uani 1 1 d . . .
C2B C 0.7983(8) 0.4914(8) 0.7531(7) 0.088(4) Uani 1 1 d . . .
H2BA H 0.8366 0.5156 0.7269 0.106 Uiso 1 1 calc R . .
C3B C 0.7306(9) 0.5286(8) 0.7675(7) 0.089(4) Uani 1 1 d . . .
H3BA H 0.7239 0.5779 0.7514 0.106 Uiso 1 1 calc R . .
C4B C 0.6711(7) 0.4945(7) 0.8057(6) 0.071(3) Uani 1 1 d . . .
C5B C 0.6014(8) 0.5311(7) 0.8223(6) 0.082(4) Uani 1 1 d . . .
H5BA H 0.5929 0.5801 0.8059 0.098 Uiso 1 1 calc R . .
C6B C 0.5448(8) 0.4972(8) 0.8622(6) 0.088(4) Uani 1 1 d . . .
H6BA H 0.4992 0.5233 0.8733 0.106 Uiso 1 1 calc R . .
C7B C 0.5560(6) 0.4244(7) 0.8858(6) 0.076(3) Uani 1 1 d . . .
H7BA H 0.5176 0.4010 0.9125 0.091 Uiso 1 1 calc R . .
C8B C 0.6233(5) 0.3860(7) 0.8703(5) 0.060(3) Uani 1 1 d . . .
H8BA H 0.6305 0.3373 0.8878 0.072 Uiso 1 1 calc R . .
C9B C 0.6816(5) 0.4181(6) 0.8287(5) 0.055(3) Uani 1 1 d . . .
C10B C 0.7519(5) 0.3782(7) 0.8108(4) 0.054(2) Uani 1 1 d . . .
C1S C 0.7772(14) 0.7006(12) 1.0198(14) 0.183(9) Uiso 1 1 d D . .
C2S C 0.8009(12) 0.6801(12) 0.9575(11) 0.157(7) Uiso 1 1 d D . .
H2S H 0.8232 0.7117 0.9243 0.188 Uiso 1 1 calc R . .
C3S C 0.7861(13) 0.6007(13) 0.9500(11) 0.183(8) Uiso 1 1 d D . .
H3S H 0.8043 0.5777 0.9096 0.220 Uiso 1 1 calc R . .
C4S C 0.7471(14) 0.5544(14) 0.9974(13) 0.210(11) Uiso 1 1 d D . .
H4S H 0.7338 0.5041 0.9890 0.252 Uiso 1 1 calc R . .
C5S C 0.7308(13) 0.5923(14) 1.0581(12) 0.187(9) Uiso 1 1 d D . .
H5S H 0.7049 0.5644 1.0921 0.224 Uiso 1 1 calc R . .
C6S C 0.7472(13) 0.6630(14) 1.0739(11) 0.179(9) Uiso 1 1 d D . .
H6S H 0.7389 0.6844 1.1176 0.214 Uiso 1 1 calc R . .
C7S C 0.7966(17) 0.7795(15) 1.0413(16) 0.283(15) Uiso 1 1 d D . .
H7S1 H 0.7513 0.8028 1.0617 0.425 Uiso 1 1 calc R . .
H7S2 H 0.8127 0.8082 1.0014 0.425 Uiso 1 1 calc R . .
H7S3 H 0.8383 0.7784 1.0747 0.425 Uiso 1 1 calc R . .
C1X C 1.0078(16) 0.6483(13) 1.1513(15) 0.085(9) Uiso 0.50 1 d PD A 1
C2X C 0.9776(17) 0.6575(17) 1.0898(15) 0.111(10) Uiso 0.50 1 d PD A 1
H2X H 0.9391 0.6283 1.0686 0.133 Uiso 0.50 1 calc PR A 1
C3X C 1.018(3) 0.724(3) 1.061(2) 0.24(3) Uiso 0.50 1 d PD A 1
H3X H 0.9941 0.7463 1.0228 0.291 Uiso 0.50 1 calc PR A 1
C4X C 1.087(3) 0.758(3) 1.085(2) 0.144(17) Uiso 0.50 1 d PD A 1
H4X H 1.1198 0.7893 1.0589 0.173 Uiso 0.50 1 calc PR A 1
C5X C 1.100(3) 0.736(2) 1.153(2) 0.147(15) Uiso 0.50 1 d PD A 1
H5X H 1.1365 0.7642 1.1775 0.177 Uiso 0.50 1 calc PR A 1
C6X C 1.0653(16) 0.6809(18) 1.1859(13) 0.080(8) Uiso 0.50 1 d PD A 1
H6X H 1.0802 0.6657 1.2303 0.095 Uiso 0.50 1 calc PR A 1
C7X C 0.9764(19) 0.5805(15) 1.1897(16) 0.122(11) Uiso 0.50 1 d PD A 1
H7X1 H 1.0015 0.5767 1.2342 0.182 Uiso 0.50 1 calc PR A 1
H7X2 H 0.9866 0.5354 1.1632 0.182 Uiso 0.50 1 calc PR A 1
H7X3 H 0.9210 0.5861 1.1961 0.182 Uiso 0.50 1 calc PR A 1
C1X' C 1.012(5) 0.648(4) 1.137(2) 0.36(6) Uiso 0.50 1 d PD B 2
C2X' C 1.038(2) 0.656(2) 1.2002(16) 0.134(14) Uiso 0.50 1 d PD B 2
H2X' H 1.0238 0.6280 1.2394 0.161 Uiso 0.50 1 calc PR B 2
C3X' C 1.093(2) 0.718(2) 1.1951(18) 0.153(15) Uiso 0.50 1 d PD B 2
H3X' H 1.1155 0.7347 1.2367 0.184 Uiso 0.50 1 calc PR B 2
C4X' C 1.118(3) 0.757(2) 1.134(2) 0.154(17) Uiso 0.50 1 d PD B 2
H4X' H 1.1582 0.7925 1.1329 0.184 Uiso 0.50 1 calc PR B 2
C5X' C 1.074(4) 0.734(4) 1.078(2) 0.27(4) Uiso 0.50 1 d PD B 2
H5X' H 1.0887 0.7545 1.0352 0.325 Uiso 0.50 1 calc PR B 2
C6X' C 1.015(2) 0.688(2) 1.0786(18) 0.125(12) Uiso 0.50 1 d PD B 2
H6X' H 0.9795 0.6825 1.0422 0.149 Uiso 0.50 1 calc PR B 2
C7X' C 0.9441(19) 0.5937(19) 1.1418(19) 0.147(13) Uiso 0.50 1 d PD B 2
H7X4 H 0.9152 0.5942 1.0990 0.220 Uiso 0.50 1 calc PR B 2
H7X5 H 0.9104 0.6085 1.1794 0.220 Uiso 0.50 1 calc PR B 2
H7X6 H 0.9637 0.5435 1.1502 0.220 Uiso 0.50 1 calc PR B 2

loop_
_atom_site_aniso_label
_atom_site_aniso_U_11
_atom_site_aniso_U_22
_atom_site_aniso_U_33
_atom_site_aniso_U_23
_atom_site_aniso_U_13
_atom_site_aniso_U_12
Pt1 0.03938(19) 0.0665(2) 0.0617(2) 0.0112(2) 0.0012(2) -0.0027(2)
P1 0.0416(12) 0.0549(16) 0.0601(14) -0.0023(12) 0.0075(13) -0.0007(15)
C11A 0.041(5) 0.089(9) 0.069(7) -0.007(7) 0.000(5) -0.002(6)
C12A 0.064(7) 0.102(10) 0.064(7) -0.011(6) 0.008(6) 0.009(6)
C13A 0.053(7) 0.132(14) 0.107(11) -0.028(10) 0.015(8) -0.003(8)
C14A 0.089(10) 0.161(16) 0.072(10) -0.011(10) 0.020(8) 0.000(10)
C15A 0.109(12) 0.132(13) 0.073(9) 0.018(8) 0.015(9) 0.003(10)
C16A 0.072(8) 0.116(11) 0.063(8) 0.003(8) 0.004(6) 0.003(7)
C11B 0.047(6) 0.045(6) 0.061(7) 0.005(5) 0.005(5) 0.008(5)
C12B 0.045(6) 0.071(8) 0.088(9) 0.006(6) -0.006(6) 0.009(6)
C13B 0.066(8) 0.096(10) 0.092(10) 0.011(8) -0.003(7) 0.018(8)
C14B 0.086(10) 0.092(12) 0.159(15) -0.014(11) 0.001(10) 0.037(9)
C15B 0.093(10) 0.068(9) 0.147(14) -0.027(8) -0.013(9) 0.007(7)
C16B 0.061(7) 0.054(7) 0.095(9) -0.007(6) -0.013(6) 0.011(6)
C2 0.060(7) 0.076(8) 0.056(7) -0.024(6) 0.004(6) -0.004(6)
C21 0.070(8) 0.120(11) 0.080(9) -0.005(8) -0.003(7) -0.028(8)
C22 0.100(11) 0.144(14) 0.129(13) -0.011(11) -0.018(11) 0.006(10)
C3 0.057(7) 0.061(7) 0.064(7) -0.002(6) 0.000(6) -0.008(5)
C31 0.074(9) 0.108(10) 0.086(9) -0.005(7) 0.008(7) -0.046(8)
C32 0.051(9) 0.21(2) 0.143(15) -0.008(14) -0.014(9) -0.045(11)
C4 0.026(5) 0.069(7) 0.082(7) -0.013(7) 0.005(6) -0.012(4)
C41 0.052(6) 0.107(10) 0.101(9) 0.006(10) -0.011(7) 0.006(6)
C42 0.058(9) 0.149(15) 0.19(2) -0.009(14) -0.004(11) -0.017(9)
C5 0.047(6) 0.034(6) 0.071(7) -0.010(5) 0.017(5) 0.000(5)
C51 0.070(8) 0.068(8) 0.079(8) -0.006(6) 0.016(7) 0.018(6)
C52 0.100(9) 0.135(12) 0.101(10) 0.006(12) 0.038(9) 0.028(10)
P6 0.0487(15) 0.0554(16) 0.0636(16) -0.0008(13) -0.0020(15) 0.0032(15)
C61A 0.052(7) 0.063(7) 0.064(7) 0.005(5) 0.007(5) -0.005(6)
C62A 0.091(9) 0.055(8) 0.088(9) -0.003(6) 0.017(8) -0.009(7)
C63A 0.106(11) 0.084(11) 0.121(12) 0.003(9) 0.037(9) 0.006(9)
C64A 0.138(13) 0.054(8) 0.145(13) 0.010(10) -0.018(13) -0.010(9)
C65A 0.129(13) 0.086(11) 0.162(17) -0.025(11) 0.020(12) 0.026(10)
C66A 0.084(8) 0.075(9) 0.102(9) 0.007(9) 0.027(8) 0.009(7)
C61B 0.048(7) 0.086(8) 0.071(7) 0.003(6) 0.017(5) 0.005(6)
C62B 0.085(7) 0.100(9) 0.064(7) -0.009(9) 0.012(6) -0.032(8)
C63B 0.149(15) 0.21(2) 0.086(11) -0.042(14) 0.013(10) -0.084(16)
C64B 0.122(13) 0.24(2) 0.057(10) 0.021(13) 0.015(9) -0.019(15)
C65B 0.144(15) 0.134(14) 0.076(11) 0.016(9) 0.004(10) -0.030(12)
C66B 0.090(8) 0.077(8) 0.063(7) 0.005(6) 0.005(8) -0.005(7)
O1A 0.060(4) 0.097(6) 0.062(5) 0.014(4) -0.028(4) -0.021(4)
C1A 0.052(6) 0.068(7) 0.036(5) 0.017(5) 0.007(5) 0.000(5)
C2A 0.056(7) 0.095(10) 0.064(7) 0.020(7) 0.003(6) 0.008(7)
C3A 0.055(7) 0.074(9) 0.089(8) 0.008(6) 0.006(6) -0.002(6)
C4A 0.051(6) 0.060(7) 0.081(9) -0.002(6) 0.006(6) 0.004(5)
C5A 0.081(8) 0.067(9) 0.097(9) 0.000(7) 0.007(7) 0.003(7)
C6A 0.068(8) 0.103(11) 0.104(10) -0.018(10) -0.012(7) 0.004(9)
C7A 0.078(9) 0.095(11) 0.083(9) -0.008(8) -0.026(7) 0.022(8)
C8A 0.053(7) 0.084(9) 0.074(8) -0.013(7) -0.009(6) 0.002(6)
C9A 0.038(6) 0.081(9) 0.055(7) 0.005(6) 0.006(5) 0.007(6)
C10A 0.034(5) 0.087(8) 0.056(7) 0.009(7) 0.006(5) 0.003(5)
O1B 0.044(4) 0.126(7) 0.071(5) 0.042(6) 0.019(3) -0.007(5)
C1B 0.053(7) 0.102(10) 0.054(7) 0.030(7) -0.007(6) -0.023(7)
C2B 0.065(9) 0.109(11) 0.091(10) 0.048(9) -0.018(7) -0.032(8)
C3B 0.101(11) 0.074(9) 0.091(10) 0.024(8) -0.017(9) -0.010(8)
C4B 0.058(7) 0.084(9) 0.071(8) 0.023(7) -0.015(6) -0.006(7)
C5B 0.089(10) 0.070(8) 0.087(10) 0.002(7) -0.015(8) 0.011(7)
C6B 0.070(8) 0.118(11) 0.077(8) -0.005(7) 0.011(8) 0.036(9)
C7B 0.046(7) 0.094(9) 0.086(8) 0.001(7) -0.010(6) 0.006(6)
C8B 0.038(5) 0.077(7) 0.065(6) 0.001(6) -0.005(5) 0.008(6)
C9B 0.040(6) 0.069(7) 0.056(7) 0.004(6) -0.004(5) 0.000(5)
C10B 0.042(5) 0.072(7) 0.049(5) 0.012(6) -0.009(4) 0.001(6)

loop_
_geom_bond_atom_site_label_1
_geom_bond_atom_site_label_2
_geom_bond_distance
_geom_bond_site_symmetry_2
_geom_bond_publ_flag
Pt1 O1A 2.025(7) . ?
Pt1 O1B 2.028(7) . ?
Pt1 P6 2.225(3) . ?
Pt1 P1 2.227(3) . ?
P1 C11B 1.822(9) . ?
P1 C11A 1.825(11) . ?
P1 C2 1.826(11) . ?
C11A C16A 1.366(15) . ?
C11A C12A 1.399(14) . ?
C12A C13A 1.381(16) . ?
C13A C14A 1.361(18) . ?
C14A C15A 1.339(18) . ?
C15A C16A 1.413(16) . ?
C11B C12B 1.376(13) . ?
C11B C16B 1.377(14) . ?
C12B C13B 1.369(16) . ?
C13B C14B 1.368(17) . ?
C14B C15B 1.380(17) . ?
C15B C16B 1.387(15) . ?
C2 C3 1.344(14) . ?
C2 C21 1.553(15) . ?
C21 C22 1.445(17) . ?
C3 C4 1.501(14) . ?
C3 C31 1.521(15) . ?
C31 C32 1.53(2) . ?
C32 C42 1.46(2) . ?
C4 C5 1.312(14) . ?
C4 C41 1.522(13) . ?
C41 C42 1.470(17) . ?
C5 C51 1.508(14) . ?
C5 P6 1.849(10) . ?
C51 C52 1.505(15) . ?
P6 C61A 1.806(11) . ?
P6 C61B 1.842(11) . ?
C61A C62A 1.358(15) . ?
C61A C66A 1.391(14) . ?
C62A C63A 1.375(16) . ?
C63A C64A 1.36(2) . ?
C64A C65A 1.362(19) . ?
C65A C66A 1.422(19) . ?
C61B C66B 1.355(14) . ?
C61B C62B 1.373(15) . ?
C62B C63B 1.370(18) . ?
C63B C64B 1.41(2) . ?
C64B C65B 1.33(2) . ?
C65B C66B 1.368(17) . ?
O1A C1A 1.311(11) . ?
C1A C10A 1.408(13) . ?
C1A C2A 1.443(15) . ?
C2A C3A 1.355(15) . ?
C3A C4A 1.401(14) . ?
C4A C9A 1.403(14) . ?
C4A C5A 1.427(15) . ?
C5A C6A 1.350(15) . ?
C6A C7A 1.404(17) . ?
C7A C8A 1.342(15) . ?
C8A C9A 1.417(14) . ?
C9A C10A 1.456(14) . ?
C10A C10B 1.475(15) . ?
O1B C1B 1.353(13) . ?
C1B C2B 1.374(16) . ?
C1B C10B 1.412(14) . ?
C2B C3B 1.359(17) . ?
C3B C4B 1.392(16) . ?
C4B C5B 1.393(16) . ?
C4B C9B 1.428(14) . ?
C5B C6B 1.371(16) . ?
C6B C7B 1.375(15) . ?
C7B C8B 1.367(14) . ?
C8B C9B 1.398(13) . ?
C9B C10B 1.434(13) . ?
C1S C2S 1.32(2) . ?
C1S C6S 1.34(2) . ?
C1S C7S 1.488(17) . ?
C2S C3S 1.43(2) . ?
C3S C4S 1.39(2) . ?
C4S C5S 1.37(2) . ?
C5S C6S 1.31(2) . ?
C1X C2X 1.30(3) . ?
C1X C6X 1.32(2) . ?
C1X C7X 1.504(18) . ?
C2X C3X 1.46(3) . ?
C3X C4X 1.41(3) . ?
C4X C5X 1.37(3) . ?
C5X C6X 1.31(3) . ?
C1X' C2X' 1.30(3) . ?
C1X' C6X' 1.32(3) . ?
C1X' C7X' 1.507(19) . ?
C2X' C3X' 1.46(3) . ?
C3X' C4X' 1.42(3) . ?
C4X' C5X' 1.37(3) . ?
C5X' C6X' 1.31(3) . ?
